data_7236933
loop_
_publ_author_name
'Ruiz, C.'
'Arrechea-Marcos, I.'
'Benito-Hern\'andez, A.'
'Gutierrez-Puebla, E.'
'Monge, M. A.'
'L\'opez Navarrete, J. T.'
'Ruiz Delgado, M. C.'
'Ortiz, R. Ponce'
'G\'omez-Lor, Berta'

_publ_section_title
;
 Solution-processed N-trialkylated triindoles for organic field effect
 transistors
;
_journal_issue 1
_journal_name_full 'Journal of Materials Chemistry C'
_journal_page_first 50
_journal_paper_doi 10.1039/C7TC03866F
_journal_volume 6
_journal_year 2018
_chemical_formula_moiety 'C42 H51 N3'
_chemical_formula_sum 'C42 H51 N3'
_chemical_formula_weight 597.85
_space_group_crystal_system monoclinic
_space_group_IT_number 14
_space_group_name_Hall '-P 2ybc'
_space_group_name_H-M_alt 'P 1 21/c 1'
_atom_sites_solution_hydrogens geom
_audit_creation_date 2016-01-12
_audit_creation_method
;
Olex2 1.2
(compiled 2015.09.30 svn.r3233 for OlexSys, GUI svn.r5103)
;
_audit_update_record
;
2016-01-12 deposited with the CCDC.
2017-11-24 downloaded from the CCDC.
;
_cell_angle_alpha 90
_cell_angle_beta 94.961(7)
_cell_angle_gamma 90
_cell_formula_units_Z 4
_cell_length_a 15.3638(19)
_cell_length_b 26.471(3)
_cell_length_c 8.4581(8)
_cell_measurement_reflns_used 2977
_cell_measurement_temperature 296(2)
_cell_measurement_theta_max 48.908
_cell_measurement_theta_min 2.887
_cell_volume 3427.0(7)
_computing_cell_refinement 'SAINT v7.60A (Bruker, 2009)'
_computing_data_collection 'Bruker APEX2'
_computing_data_reduction 'SAINT v7.60A (Bruker, 2009)'
_computing_molecular_graphics 'Olex2 (Dolomanov et al., 2009)'
_computing_publication_material 'Olex2 (Dolomanov et al., 2009)'
_computing_structure_refinement 'ShelXL (Sheldrick, 2015)'
_computing_structure_solution 'ShelXS (Sheldrick, 2008)'
_diffrn_ambient_temperature 296.15
_diffrn_measured_fraction_theta_full 0.762
_diffrn_measured_fraction_theta_max 0.887
_diffrn_measurement_device_type 'AXION area detector'
_diffrn_measurement_method 'phi and omega scans'
_diffrn_radiation_monochromator graphite
_diffrn_radiation_type CuK\a
_diffrn_radiation_wavelength 1.54178
_diffrn_reflns_av_R_equivalents 0.0334
_diffrn_reflns_av_unetI/netI 0.0445
_diffrn_reflns_Laue_measured_fraction_full 0.762
_diffrn_reflns_Laue_measured_fraction_max 0.887
_diffrn_reflns_limit_h_max 17
_diffrn_reflns_limit_h_min -17
_diffrn_reflns_limit_k_max 29
_diffrn_reflns_limit_k_min -29
_diffrn_reflns_limit_l_max 7
_diffrn_reflns_limit_l_min -3
_diffrn_reflns_number 15392
_diffrn_reflns_point_group_measured_fraction_full 0.762
_diffrn_reflns_point_group_measured_fraction_max 0.887
_diffrn_reflns_theta_full 67.679
_diffrn_reflns_theta_max 61.603
_diffrn_reflns_theta_min 2.887
_exptl_absorpt_coefficient_mu 0.505
_exptl_absorpt_correction_T_max 0.7520
_exptl_absorpt_correction_T_min 0.6342
_exptl_absorpt_correction_type multi-scan
_exptl_absorpt_process_details
;
SADABS-2008/1 (Bruker,2008) was used for absorption correction.
wR2(int) was 0.0715 before and 0.0519 after correction.
The Ratio of minimum to maximum transmission is 0.8434.
The \l/2 correction factor is 0.0015.
;
_exptl_crystal_colour colourless
_exptl_crystal_colour_primary colourless
_exptl_crystal_density_diffrn 1.159
_exptl_crystal_density_method 'not measured'
_exptl_crystal_description needle
_exptl_crystal_F_000 1296
_exptl_crystal_size_max 0.4
_exptl_crystal_size_mid 0.08
_exptl_crystal_size_min 0.08
_refine_diff_density_max 0.456
_refine_diff_density_min -0.333
_refine_diff_density_rms 0.050
_refine_ls_extinction_method none
_refine_ls_goodness_of_fit_ref 1.051
_refine_ls_hydrogen_treatment constr
_refine_ls_matrix_type full
_refine_ls_number_parameters 409
_refine_ls_number_reflns 4731
_refine_ls_number_restraints 6
_refine_ls_restrained_S_all 1.085
_refine_ls_R_factor_all 0.1194
_refine_ls_R_factor_gt 0.0840
_refine_ls_shift/su_max 0.001
_refine_ls_shift/su_mean 0.000
_refine_ls_structure_factor_coef Fsqd
_refine_ls_weighting_details 'w=1/[\s^2^(Fo^2^)+(0.1687P)^2^+0.9474P] where P=(Fo^2^+2Fc^2^)/3'
_refine_ls_weighting_scheme calc
_refine_ls_wR_factor_gt 0.2446
_refine_ls_wR_factor_ref 0.2819
_reflns_Friedel_coverage 0.000
_reflns_number_gt 3005
_reflns_number_total 4731
_reflns_threshold_expression 'I > 2\s(I)'
_cod_data_source_file c7tc03866f2.cif
_cod_data_source_block 1d_CCDC1
_cod_database_code 7236933
_shelxl_version_number 2014-3
_shelx_space_group_comment
;
The symmetry employed for this shelxl refinement is uniquely defined
by the following loop, which should always be used as a source of
symmetry information in preference to the above space-group names.
They are only intended as comments.
;
_shelx_estimated_absorpt_t_max 0.961
_shelx_estimated_absorpt_t_min 0.823
_olex2_refinement_description
;
1. Fixed Uiso
 At 1.2 times of:
  All C(H) groups, All C(H,H) groups
 At 1.5 times of:
  All C(H,H,H) groups
2. Restrained distances
 C41-C42
 1.55 with sigma of 0.02
 C35-C36
 1.55 with sigma of 0.02
 C42-C41
 -1.55 with sigma of 0.02
 C35-C36
 -1.55 with sigma of 0.02
3. Rigid bond restraints
 C35, C36
 with sigma for 1-2 distances of 0.02 and sigma for 1-3 distances of 0.02
 C41, C42
 with sigma for 1-2 distances of 0.02 and sigma for 1-3 distances of 0.02
4.a Secondary CH2 refined with riding coordinates:
 C32(H32A,H32B), C25(H25A,H25B), C26(H26A,H26B), C39(H39A,H39B), C37(H37A,
 H37B), C38(H38A,H38B), C31(H31A,H31B), C41(H41A,H41B), C34(H34A,H34B),
 C29(H29A,H29B), C28(H28A,H28B), C40(H40A,H40B), C27(H27A,H27B), C33(H33A,H33B),
  C35(H35A,H35B)
4.b Aromatic/amide H refined with riding coordinates:
 C8(H8), C17(H17), C9(H9), C14(H14), C20(H20), C23(H23), C16(H16), C15(H15),
 C10(H10), C11(H11), C22(H22), C21(H21)
4.c Idealised Me refined as rotating group:
 C42(H42A,H42B,H42C), C30(H30A,H30B,H30C), C36(H36A,H36B,H36C)
;
_olex2_submission_special_instructions 'No special instructions were received'

loop_
_space_group_symop_operation_xyz
'x, y, z'
'-x, y+1/2, -z+1/2'
'-x, -y, -z'
'x, -y-1/2, z-1/2'

loop_
_atom_site_label
_atom_site_type_symbol
_atom_site_fract_x
_atom_site_fract_y
_atom_site_fract_z
_atom_site_U_iso_or_equiv
_atom_site_adp_type
_atom_site_occupancy
_atom_site_site_symmetry_order
_atom_site_calc_flag
_atom_site_refinement_flags_posn
_atom_site_refinement_flags_adp
N1 N 0.7566(2) 0.24432(13) 0.2637(4) 0.0695(9) Uani 1 1 d . .
C5 C 0.9683(3) 0.20420(15) 0.1148(4) 0.0620(10) Uani 1 1 d . .
C7 C 0.9428(3) 0.28922(14) 0.1506(5) 0.0630(10) Uani 1 1 d . .
C32 C 1.1899(3) 0.21364(18) 0.0487(5) 0.0785(12) Uani 1 1 d . .
H32A H 1.2019 0.2469 0.0932 0.094 Uiso 1 1 calc R .
H32B H 1.1871 0.1902 0.1363 0.094 Uiso 1 1 calc R .
C8 C 0.9264(3) 0.33760(15) 0.2054(5) 0.0728(11) Uani 1 1 d . .
H8 H 0.8802 0.3430 0.2677 0.087 Uiso 1 1 calc R .
N2 N 1.0314(2) 0.23187(12) 0.0428(4) 0.0652(9) Uani 1 1 d . .
C17 C 1.0170(3) 0.01970(16) 0.2215(6) 0.0834(13) Uani 1 1 d . .
H17 H 0.9891 -0.0061 0.2724 0.100 Uiso 1 1 calc R .
C9 C 0.9781(3) 0.37739(16) 0.1675(6) 0.0820(13) Uani 1 1 d . .
H9 H 0.9672 0.4094 0.2064 0.098 Uiso 1 1 calc R .
C6 C 0.9088(3) 0.23874(14) 0.1737(4) 0.0610(10) Uani 1 1 d . .
C14 C 1.0991(3) 0.09724(17) 0.0692(5) 0.0775(12) Uani 1 1 d . .
H14 H 1.1280 0.1224 0.0179 0.093 Uiso 1 1 calc R .
C1 C 0.8325(3) 0.21903(15) 0.2342(4) 0.0636(10) Uani 1 1 d . .
C20 C 0.6780(3) 0.1200(2) 0.3302(5) 0.0859(13) Uani 1 1 d . .
H20 H 0.6993 0.0871 0.3289 0.103 Uiso 1 1 calc R .
C23 C 0.6100(3) 0.2175(2) 0.3318(6) 0.0924(15) Uani 1 1 d . .
H23 H 0.5873 0.2500 0.3313 0.111 Uiso 1 1 calc R .
C16 C 1.0955(4) 0.01163(17) 0.1616(6) 0.0891(14) Uani 1 1 d . .
H16 H 1.1221 -0.0199 0.1723 0.107 Uiso 1 1 calc R .
C25 C 0.7305(3) 0.29524(17) 0.2162(5) 0.0791(13) Uani 1 1 d . .
H25A H 0.6749 0.2936 0.1526 0.095 Uiso 1 1 calc R .
H25B H 0.7732 0.3089 0.1499 0.095 Uiso 1 1 calc R .
C26 C 0.7217(4) 0.33098(17) 0.3544(6) 0.0900(14) Uani 1 1 d . .
H26A H 0.7772 0.3335 0.4177 0.108 Uiso 1 1 calc R .
H26B H 0.6789 0.3178 0.4214 0.108 Uiso 1 1 calc R .
C2 C 0.8217(3) 0.16649(15) 0.2596(4) 0.0638(10) Uani 1 1 d . .
C39 C 0.7603(4) -0.01770(18) 0.4348(6) 0.0953(15) Uani 1 1 d . .
H39A H 0.8050 -0.0304 0.5129 0.114 Uiso 1 1 calc R .
H39B H 0.7239 0.0056 0.4884 0.114 Uiso 1 1 calc R .
C24 C 0.6968(3) 0.20911(18) 0.3031(5) 0.0723(11) Uani 1 1 d . .
C37 C 0.8595(3) 0.05507(16) 0.3768(5) 0.0767(12) Uani 1 1 d . .
H37A H 0.8224 0.0774 0.4322 0.092 Uiso 1 1 calc R .
H37B H 0.9041 0.0419 0.4541 0.092 Uiso 1 1 calc R .
C15 C 1.1357(3) 0.05031(18) 0.0848(6) 0.0873(14) Uani 1 1 d . .
H15 H 1.1887 0.0442 0.0430 0.105 Uiso 1 1 calc R .
C38 C 0.8047(3) 0.01133(16) 0.3070(5) 0.0834(13) Uani 1 1 d . .
H38A H 0.8418 -0.0116 0.2537 0.100 Uiso 1 1 calc R .
H38B H 0.7605 0.0242 0.2286 0.100 Uiso 1 1 calc R .
C3 C 0.8915(3) 0.13499(14) 0.2239(4) 0.0635(10) Uani 1 1 d . .
C19 C 0.7332(3) 0.16012(17) 0.3019(5) 0.0705(11) Uani 1 1 d . .
C12 C 1.0161(3) 0.28323(14) 0.0663(5) 0.0642(10) Uani 1 1 d . .
C13 C 1.0198(3) 0.10817(14) 0.1281(5) 0.0661(10) Uani 1 1 d . .
C4 C 0.9629(3) 0.15162(14) 0.1439(4) 0.0616(10) Uani 1 1 d . .
N3 N 0.9015(2) 0.08414(12) 0.2588(4) 0.0714(9) Uani 1 1 d . .
C18 C 0.9796(3) 0.06767(16) 0.2044(5) 0.0715(11) Uani 1 1 d . .
C31 C 1.1017(3) 0.21461(16) -0.0474(5) 0.0684(11) Uani 1 1 d . .
H31A H 1.1053 0.2366 -0.1383 0.082 Uiso 1 1 calc R .
H31B H 1.0881 0.1809 -0.0871 0.082 Uiso 1 1 calc R .
C10 C 1.0455(3) 0.37067(17) 0.0734(6) 0.0849(14) Uani 1 1 d . .
H10 H 1.0772 0.3986 0.0444 0.102 Uiso 1 1 calc R .
C11 C 1.0671(3) 0.32384(17) 0.0214(5) 0.0762(12) Uani 1 1 d . .
H11 H 1.1135 0.3191 -0.0409 0.091 Uiso 1 1 calc R .
C42 C 0.6960(8) -0.1285(6) 0.5435(16) 0.299(9) Uani 1 1 d D U
H42A H 0.6732 -0.1569 0.4829 0.449 Uiso 1 1 calc GR .
H42B H 0.6872 -0.1335 0.6535 0.449 Uiso 1 1 calc GR .
H42C H 0.7573 -0.1251 0.5318 0.449 Uiso 1 1 calc GR .
C41 C 0.6536(7) -0.0858(3) 0.4903(12) 0.214(5) Uani 1 1 d D U
H41A H 0.6467 -0.0631 0.5784 0.257 Uiso 1 1 calc R .
H41B H 0.5960 -0.0943 0.4414 0.257 Uiso 1 1 calc R .
C34 C 1.3534(4) 0.2030(4) 0.0427(9) 0.153(3) Uani 1 1 d . .
H34A H 1.3567 0.1793 0.1305 0.184 Uiso 1 1 calc R .
H34B H 1.3592 0.2367 0.0873 0.184 Uiso 1 1 calc R .
C29 C 0.6435(5) 0.4703(2) 0.3515(9) 0.132(2) Uani 1 1 d . .
H29A H 0.6520 0.4939 0.4392 0.159 Uiso 1 1 calc R .
H29B H 0.6816 0.4810 0.2723 0.159 Uiso 1 1 calc R .
C28 C 0.6756(5) 0.4198(2) 0.4118(8) 0.127(2) Uani 1 1 d . .
H28A H 0.7288 0.4249 0.4805 0.152 Uiso 1 1 calc R .
H28B H 0.6324 0.4057 0.4763 0.152 Uiso 1 1 calc R .
C40 C 0.7055(5) -0.0608(2) 0.3726(8) 0.149(3) Uani 1 1 d . .
H40A H 0.6658 -0.0488 0.2854 0.179 Uiso 1 1 calc R .
H40B H 0.7433 -0.0859 0.3302 0.179 Uiso 1 1 calc R .
C27 C 0.6932(4) 0.3833(2) 0.2933(7) 0.1075(17) Uani 1 1 d . .
H27A H 0.7386 0.3967 0.2322 0.129 Uiso 1 1 calc R .
H27B H 0.6409 0.3794 0.2214 0.129 Uiso 1 1 calc R .
C22 C 0.5582(3) 0.1762(3) 0.3612(6) 0.1009(17) Uani 1 1 d . .
H22 H 0.5003 0.1811 0.3818 0.121 Uiso 1 1 calc R .
C33 C 1.2638(3) 0.1984(2) -0.0468(6) 0.0946(15) Uani 1 1 d . .
H33A H 1.2622 0.2194 -0.1411 0.114 Uiso 1 1 calc R .
H33B H 1.2550 0.1637 -0.0811 0.114 Uiso 1 1 calc R .
C21 C 0.5924(3) 0.1282(2) 0.3600(6) 0.0959(15) Uani 1 1 d . .
H21 H 0.5570 0.1008 0.3798 0.115 Uiso 1 1 calc R .
C30 C 0.5604(6) 0.4759(4) 0.2875(14) 0.232(6) Uani 1 1 d . .
H30A H 0.5507 0.5105 0.2568 0.348 Uiso 1 1 calc GR .
H30B H 0.5208 0.4666 0.3642 0.348 Uiso 1 1 calc GR .
H30C H 0.5508 0.4546 0.1958 0.348 Uiso 1 1 calc GR .
C35 C 1.4325(6) 0.1931(5) -0.0572(18) 0.245(7) Uani 1 1 d D U
H35A H 1.4211 0.2023 -0.1681 0.294 Uiso 1 1 calc R .
H35B H 1.4865 0.2083 -0.0120 0.294 Uiso 1 1 calc R .
C36 C 1.4277(8) 0.1404(4) -0.0298(15) 0.249(6) Uani 1 1 d D U
H36A H 1.3681 0.1294 -0.0482 0.373 Uiso 1 1 calc GR .
H36B H 1.4488 0.1332 0.0780 0.373 Uiso 1 1 calc GR .
H36C H 1.4629 0.1229 -0.1006 0.373 Uiso 1 1 calc GR .

loop_
_atom_site_aniso_label
_atom_site_aniso_U_11
_atom_site_aniso_U_22
_atom_site_aniso_U_33
_atom_site_aniso_U_23
_atom_site_aniso_U_13
_atom_site_aniso_U_12
N1 0.067(2) 0.076(2) 0.065(2) -0.0073(16) -0.0007(16) 0.0070(18)
C5 0.070(2) 0.072(3) 0.043(2) 0.0012(17) -0.0026(17) -0.002(2)
C7 0.074(3) 0.061(2) 0.052(3) 0.0014(16) -0.0094(19) -0.0008(19)
C32 0.072(3) 0.091(3) 0.071(3) -0.003(2) -0.003(2) 0.000(2)
C8 0.081(3) 0.067(3) 0.067(3) 0.0002(19) -0.011(2) 0.009(2)
N2 0.072(2) 0.068(2) 0.056(2) 0.0017(15) 0.0049(16) -0.0055(16)
C17 0.101(4) 0.059(3) 0.088(3) 0.007(2) -0.003(3) 0.000(2)
C9 0.104(4) 0.059(3) 0.079(3) 0.000(2) -0.016(3) 0.004(2)
C6 0.070(2) 0.059(2) 0.052(2) 0.0020(16) -0.0043(18) -0.0021(19)
C14 0.092(3) 0.070(3) 0.071(3) 0.001(2) 0.011(2) 0.004(2)
C1 0.073(3) 0.070(3) 0.046(2) -0.0055(16) -0.0048(17) 0.007(2)
C20 0.083(3) 0.099(4) 0.074(3) 0.003(2) -0.001(2) -0.016(3)
C23 0.079(3) 0.118(4) 0.080(3) -0.005(3) 0.005(2) 0.008(3)
C16 0.107(4) 0.064(3) 0.096(4) -0.004(2) 0.005(3) 0.013(3)
C25 0.081(3) 0.091(3) 0.063(3) 0.004(2) -0.006(2) 0.022(2)
C26 0.107(4) 0.086(3) 0.078(3) -0.002(2) 0.013(3) 0.014(3)
C2 0.074(3) 0.074(3) 0.042(2) -0.0013(17) 0.0001(17) -0.002(2)
C39 0.128(4) 0.077(3) 0.082(3) 0.001(2) 0.018(3) -0.026(3)
C24 0.067(3) 0.092(3) 0.057(3) -0.002(2) -0.0007(19) -0.005(2)
C37 0.092(3) 0.071(3) 0.066(3) 0.004(2) 0.002(2) -0.013(2)
C15 0.094(3) 0.081(3) 0.087(4) -0.007(2) 0.008(3) 0.015(3)
C38 0.105(3) 0.072(3) 0.073(3) -0.001(2) 0.007(2) -0.023(2)
C3 0.079(3) 0.056(2) 0.054(2) -0.0008(16) -0.0036(19) -0.0050(19)
C19 0.073(3) 0.087(3) 0.051(3) -0.0008(19) 0.0012(18) -0.013(2)
C12 0.078(3) 0.055(2) 0.057(3) 0.0028(16) -0.007(2) -0.0035(19)
C13 0.080(3) 0.060(2) 0.058(3) -0.0026(17) 0.0008(19) -0.002(2)
C4 0.071(2) 0.057(2) 0.055(2) -0.0040(16) -0.0026(18) 0.0008(19)
N3 0.086(2) 0.062(2) 0.066(2) 0.0017(15) 0.0063(17) -0.0059(17)
C18 0.084(3) 0.068(3) 0.062(3) -0.0041(19) -0.001(2) 0.000(2)
C31 0.072(3) 0.075(3) 0.058(3) -0.0012(18) 0.0039(19) -0.004(2)
C10 0.107(4) 0.061(3) 0.083(3) 0.013(2) -0.010(3) -0.011(2)
C11 0.084(3) 0.078(3) 0.065(3) 0.011(2) -0.004(2) -0.008(2)
C42 0.225(11) 0.38(2) 0.307(15) 0.223(15) 0.129(11) 0.131(12)
C41 0.288(13) 0.154(7) 0.211(10) -0.025(7) 0.080(9) -0.122(8)
C34 0.078(4) 0.255(10) 0.127(6) -0.002(5) 0.003(4) 0.013(5)
C29 0.143(6) 0.111(5) 0.146(6) 0.019(4) 0.033(5) 0.043(4)
C28 0.164(6) 0.089(4) 0.133(5) 0.006(3) 0.044(4) 0.027(4)
C40 0.191(7) 0.126(5) 0.137(6) -0.015(4) 0.059(5) -0.091(5)
C27 0.130(5) 0.094(4) 0.099(4) 0.008(3) 0.018(3) 0.026(3)
C22 0.072(3) 0.144(5) 0.087(4) 0.003(3) 0.011(3) -0.014(4)
C33 0.074(3) 0.135(4) 0.075(3) 0.004(3) 0.006(2) 0.003(3)
C21 0.082(4) 0.114(4) 0.092(4) 0.004(3) 0.009(3) -0.018(3)
C30 0.171(8) 0.219(11) 0.310(15) 0.109(10) 0.038(9) 0.054(8)
C35 0.101(6) 0.308(16) 0.318(16) 0.085(15) -0.029(8) -0.020(9)
C36 0.219(12) 0.304(15) 0.210(13) -0.055(12) -0.053(9) 0.061(13)

loop_
_atom_type_symbol
_atom_type_description
_atom_type_scat_dispersion_real
_atom_type_scat_dispersion_imag
_atom_type_scat_source
C C 0.0181 0.0091 'International Tables Vol C Tables 4.2.6.8 and 6.1.1.4'
H H 0.0000 0.0000 'International Tables Vol C Tables 4.2.6.8 and 6.1.1.4'
N N 0.0311 0.0180 'International Tables Vol C Tables 4.2.6.8 and 6.1.1.4'

loop_
_geom_angle_atom_site_label_1
_geom_angle_atom_site_label_2
_geom_angle_atom_site_label_3
_geom_angle
C1 N1 C25 128.0(4)
C24 N1 C1 107.9(4)
C24 N1 C25 121.6(4)
N2 C5 C6 108.0(3)
N2 C5 C4 130.1(4)
C6 C5 C4 121.6(4)
C8 C7 C6 136.3(4)
C8 C7 C12 116.9(4)
C12 C7 C6 106.2(3)
H32A C32 H32B 107.7
C31 C32 H32A 108.9
C31 C32 H32B 108.9
C33 C32 H32A 108.9
C33 C32 H32B 108.9
C33 C32 C31 113.4(4)
C7 C8 H8 119.9
C9 C8 C7 120.2(4)
C9 C8 H8 119.9
C5 N2 C12 108.5(3)
C5 N2 C31 129.9(3)
C12 N2 C31 121.6(3)
C16 C17 H17 120.9
C16 C17 C18 118.2(4)
C18 C17 H17 120.9
C8 C9 H9 119.5
C10 C9 C8 121.1(4)
C10 C9 H9 119.5
C5 C6 C7 107.2(3)
C5 C6 C1 118.0(3)
C1 C6 C7 134.8(4)
C15 C14 H14 119.2
C15 C14 C13 121.5(4)
C13 C14 H14 119.2
N1 C1 C6 128.4(4)
N1 C1 C2 109.6(4)
C6 C1 C2 121.7(4)
C19 C20 H20 119.5
C21 C20 H20 119.5
C21 C20 C19 121.0(5)
C24 C23 H23 120.7
C22 C23 H23 120.7
C22 C23 C24 118.6(5)
C17 C16 H16 119.9
C17 C16 C15 120.1(4)
C15 C16 H16 119.9
N1 C25 H25A 108.8
N1 C25 H25B 108.8
N1 C25 C26 114.0(4)
H25A C25 H25B 107.7
C26 C25 H25A 108.8
C26 C25 H25B 108.8
C25 C26 H26A 109.6
C25 C26 H26B 109.6
C25 C26 C27 110.2(4)
H26A C26 H26B 108.1
C27 C26 H26A 109.6
C27 C26 H26B 109.6
C1 C2 C19 106.1(4)
C3 C2 C1 116.4(4)
C3 C2 C19 137.1(4)
H39A C39 H39B 107.6
C38 C39 H39A 108.7
C38 C39 H39B 108.7
C40 C39 H39A 108.7
C40 C39 H39B 108.7
C40 C39 C38 114.1(4)
N1 C24 C23 127.3(5)
N1 C24 C19 110.4(4)
C23 C24 C19 122.1(4)
H37A C37 H37B 107.7
C38 C37 H37A 108.8
C38 C37 H37B 108.8
N3 C37 H37A 108.8
N3 C37 H37B 108.8
N3 C37 C38 113.6(3)
C14 C15 C16 121.4(5)
C14 C15 H15 119.3
C16 C15 H15 119.3
C39 C38 H38A 109.2
C39 C38 H38B 109.2
C37 C38 C39 111.9(4)
C37 C38 H38A 109.2
C37 C38 H38B 109.2
H38A C38 H38B 107.9
C4 C3 C2 123.8(4)
N3 C3 C2 126.9(4)
N3 C3 C4 109.3(3)
C20 C19 C2 137.0(5)
C20 C19 C24 116.9(4)
C24 C19 C2 106.0(4)
C7 C12 N2 109.7(3)
C7 C12 C11 123.1(4)
N2 C12 C11 127.1(4)
C14 C13 C4 138.6(4)
C14 C13 C18 115.9(4)
C18 C13 C4 105.4(4)
C5 C4 C13 135.6(4)
C3 C4 C5 116.8(3)
C3 C4 C13 107.2(3)
C3 N3 C37 127.8(4)
C3 N3 C18 108.5(3)
C18 N3 C37 120.5(3)
C17 C18 C13 122.9(4)
N3 C18 C17 127.5(4)
N3 C18 C13 109.6(4)
C32 C31 H31A 108.9
C32 C31 H31B 108.9
N2 C31 C32 113.2(3)
N2 C31 H31A 108.9
N2 C31 H31B 108.9
H31A C31 H31B 107.8
C9 C10 H10 119.3
C11 C10 C9 121.5(4)
C11 C10 H10 119.3
C12 C11 H11 121.6
C10 C11 C12 116.8(5)
C10 C11 H11 121.6
H42A C42 H42B 109.5
H42A C42 H42C 109.5
H42B C42 H42C 109.5
C41 C42 H42A 109.5
C41 C42 H42B 109.5
C41 C42 H42C 109.5
C42 C41 H41A 109.9
C42 C41 H41B 109.9
C42 C41 C40 108.8(10)
H41A C41 H41B 108.3
C40 C41 H41A 109.9
C40 C41 H41B 109.9
H34A C34 H34B 107.4
C33 C34 H34A 108.4
C33 C34 H34B 108.4
C33 C34 C35 115.6(7)
C35 C34 H34A 108.4
C35 C34 H34B 108.4
H29A C29 H29B 106.8
C28 C29 H29A 107.2
C28 C29 H29B 107.2
C30 C29 H29A 107.2
C30 C29 H29B 107.2
C30 C29 C28 120.4(8)
C29 C28 H28A 108.3
C29 C28 H28B 108.3
H28A C28 H28B 107.4
C27 C28 C29 116.1(6)
C27 C28 H28A 108.3
C27 C28 H28B 108.3
C39 C40 H40A 108.5
C39 C40 H40B 108.5
C41 C40 C39 115.2(6)
C41 C40 H40A 108.5
C41 C40 H40B 108.5
H40A C40 H40B 107.5
C26 C27 H27A 108.3
C26 C27 H27B 108.3
C28 C27 C26 116.1(5)
C28 C27 H27A 108.3
C28 C27 H27B 108.3
H27A C27 H27B 107.4
C23 C22 H22 120.0
C21 C22 C23 120.1(5)
C21 C22 H22 120.0
C32 C33 C34 113.9(5)
C32 C33 H33A 108.8
C32 C33 H33B 108.8
C34 C33 H33A 108.8
C34 C33 H33B 108.8
H33A C33 H33B 107.7
C20 C21 H21 119.4
C22 C21 C20 121.2(5)
C22 C21 H21 119.4
C29 C30 H30A 109.5
C29 C30 H30B 109.5
C29 C30 H30C 109.5
H30A C30 H30B 109.5
H30A C30 H30C 109.5
H30B C30 H30C 109.5
C34 C35 H35A 113.4
C34 C35 H35B 113.4
H35A C35 H35B 110.7
C36 C35 C34 91.3(10)
C36 C35 H35A 113.4
C36 C35 H35B 113.4
C35 C36 H36A 109.5
C35 C36 H36B 109.5
C35 C36 H36C 109.5
H36A C36 H36B 109.5
H36A C36 H36C 109.5
H36B C36 H36C 109.5

loop_
_geom_bond_atom_site_label_1
_geom_bond_atom_site_label_2
_geom_bond_distance
N1 C1 1.386(5)
N1 C25 1.453(5)
N1 C24 1.370(5)
C5 N2 1.396(5)
C5 C6 1.414(5)
C5 C4 1.417(5)
C7 C8 1.392(5)
C7 C6 1.454(5)
C7 C12 1.393(6)
C32 H32A 0.9700
C32 H32B 0.9700
C32 C31 1.519(6)
C32 C33 1.505(6)
C8 H8 0.9300
C8 C9 1.374(6)
N2 C12 1.397(5)
N2 C31 1.449(5)
C17 H17 0.9300
C17 C16 1.366(6)
C17 C18 1.396(6)
C9 H9 0.9300
C9 C10 1.371(7)
C6 C1 1.419(6)
C14 H14 0.9300
C14 C15 1.365(6)
C14 C13 1.385(6)
C1 C2 1.419(6)
C20 H20 0.9300
C20 C19 1.393(6)
C20 C21 1.379(7)
C23 H23 0.9300
C23 C24 1.394(6)
C23 C22 1.386(7)
C16 H16 0.9300
C16 C15 1.386(7)
C25 H25A 0.9700
C25 H25B 0.9700
C25 C26 1.519(6)
C26 H26A 0.9700
C26 H26B 0.9700
C26 C27 1.528(7)
C2 C3 1.412(6)
C2 C19 1.446(6)
C39 H39A 0.9700
C39 H39B 0.9700
C39 C38 1.534(6)
C39 C40 1.487(7)
C24 C19 1.412(6)
C37 H37A 0.9700
C37 H37B 0.9700
C37 C38 1.520(6)
C37 N3 1.455(5)
C15 H15 0.9300
C38 H38A 0.9700
C38 H38B 0.9700
C3 C4 1.408(5)
C3 N3 1.384(5)
C12 C11 1.402(6)
C13 C4 1.458(5)
C13 C18 1.420(6)
N3 C18 1.392(5)
C31 H31A 0.9700
C31 H31B 0.9700
C10 H10 0.9300
C10 C11 1.366(6)
C11 H11 0.9300
C42 H42A 0.9600
C42 H42B 0.9600
C42 H42C 0.9600
C42 C41 1.361(10)
C41 H41A 0.9700
C41 H41B 0.9700
C41 C40 1.483(9)
C34 H34A 0.9700
C34 H34B 0.9700
C34 C33 1.517(7)
C34 C35 1.560(14)
C29 H29A 0.9700
C29 H29B 0.9700
C29 C28 1.499(8)
C29 C30 1.351(10)
C28 H28A 0.9700
C28 H28B 0.9700
C28 C27 1.434(7)
C40 H40A 0.9700
C40 H40B 0.9700
C27 H27A 0.9700
C27 H27B 0.9700
C22 H22 0.9300
C22 C21 1.375(8)
C33 H33A 0.9700
C33 H33B 0.9700
C21 H21 0.9300
C30 H30A 0.9600
C30 H30B 0.9600
C30 H30C 0.9600
C35 H35A 0.9700
C35 H35B 0.9700
C35 C36 1.418(10)
C36 H36A 0.9600
C36 H36B 0.9600
C36 H36C 0.9600

loop_
_geom_torsion_atom_site_label_1
_geom_torsion_atom_site_label_2
_geom_torsion_atom_site_label_3
_geom_torsion_atom_site_label_4
_geom_torsion
N1 C1 C2 C3 175.8(3)
N1 C1 C2 C19 1.9(4)
N1 C25 C26 C27 -179.5(4)
N1 C24 C19 C20 -176.1(4)
N1 C24 C19 C2 0.4(4)
C5 N2 C12 C7 -0.9(4)
C5 N2 C12 C11 176.0(4)
C5 N2 C31 C32 -100.3(5)
C5 C6 C1 N1 -163.8(4)
C5 C6 C1 C2 10.1(5)
C7 C8 C9 C10 1.2(6)
C7 C6 C1 N1 13.8(7)
C7 C6 C1 C2 -172.4(4)
C7 C12 C11 C10 4.3(6)
C8 C7 C6 C5 -165.7(4)
C8 C7 C6 C1 16.6(8)
C8 C7 C12 N2 170.3(3)
C8 C7 C12 C11 -6.8(6)
C8 C9 C10 C11 -3.9(7)
N2 C5 C6 C7 -6.1(4)
N2 C5 C6 C1 172.1(3)
N2 C5 C4 C3 178.3(4)
N2 C5 C4 C13 7.2(7)
N2 C12 C11 C10 -172.3(4)
C17 C16 C15 C14 1.0(8)
C9 C10 C11 C12 1.2(6)
C6 C5 N2 C12 4.4(4)
C6 C5 N2 C31 -173.8(3)
C6 C5 C4 C3 4.7(5)
C6 C5 C4 C13 -166.4(4)
C6 C7 C8 C9 174.3(4)
C6 C7 C12 N2 -2.8(4)
C6 C7 C12 C11 -179.9(3)
C6 C1 C2 C3 0.9(5)
C6 C1 C2 C19 -173.0(3)
C14 C13 C4 C5 -6.1(8)
C14 C13 C4 C3 -177.8(5)
C14 C13 C18 C17 0.6(6)
C14 C13 C18 N3 179.3(3)
C1 N1 C25 C26 -116.6(5)
C1 N1 C24 C23 -175.5(4)
C1 N1 C24 C19 0.7(4)
C1 C2 C3 C4 -9.9(5)
C1 C2 C3 N3 170.4(4)
C1 C2 C19 C20 174.1(5)
C1 C2 C19 C24 -1.4(4)
C23 C24 C19 C20 0.3(6)
C23 C24 C19 C2 176.8(4)
C23 C22 C21 C20 0.1(8)
C16 C17 C18 C13 -0.2(7)
C16 C17 C18 N3 -178.7(4)
C25 N1 C1 C6 11.1(6)
C25 N1 C1 C2 -163.3(4)
C25 N1 C24 C23 -12.3(6)
C25 N1 C24 C19 163.9(3)
C25 C26 C27 C28 175.2(5)
C2 C3 C4 C5 7.2(5)
C2 C3 C4 C13 -179.3(3)
C2 C3 N3 C37 -19.8(6)
C2 C3 N3 C18 -179.4(4)
C24 N1 C1 C6 172.8(4)
C24 N1 C1 C2 -1.6(4)
C24 N1 C25 C26 84.0(5)
C24 C23 C22 C21 -0.7(7)
C37 N3 C18 C17 15.4(6)
C37 N3 C18 C13 -163.3(3)
C15 C14 C13 C4 175.8(5)
C15 C14 C13 C18 -0.2(6)
C38 C39 C40 C41 -173.1(7)
C38 C37 N3 C3 120.3(5)
C38 C37 N3 C18 -82.3(5)
C3 C2 C19 C20 2.1(8)
C3 C2 C19 C24 -173.4(4)
C3 N3 C18 C17 176.8(4)
C3 N3 C18 C13 -1.9(4)
C19 C20 C21 C22 0.7(7)
C19 C2 C3 C4 161.5(4)
C19 C2 C3 N3 -18.1(7)
C12 C7 C8 C9 3.9(6)
C12 C7 C6 C5 5.4(4)
C12 C7 C6 C1 -172.3(4)
C12 N2 C31 C32 81.7(5)
C13 C14 C15 C16 -0.6(7)
C4 C5 N2 C12 -169.9(4)
C4 C5 N2 C31 11.9(6)
C4 C5 C6 C7 168.8(3)
C4 C5 C6 C1 -13.0(5)
C4 C3 N3 C37 160.5(4)
C4 C3 N3 C18 0.9(4)
C4 C13 C18 C17 -176.7(4)
C4 C13 C18 N3 2.1(4)
N3 C37 C38 C39 -179.0(4)
N3 C3 C4 C5 -173.1(3)
N3 C3 C4 C13 0.4(4)
C18 C17 C16 C15 -0.6(7)
C18 C13 C4 C5 170.2(4)
C18 C13 C4 C3 -1.5(4)
C31 C32 C33 C34 173.5(5)
C31 N2 C12 C7 177.4(3)
C31 N2 C12 C11 -5.6(6)
C42 C41 C40 C39 -99.6(12)
C29 C28 C27 C26 -177.1(6)
C40 C39 C38 C37 179.7(5)
C22 C23 C24 N1 176.3(4)
C22 C23 C24 C19 0.5(7)
C33 C32 C31 N2 -176.9(4)
C33 C34 C35 C36 -85.9(10)
C21 C20 C19 C2 -176.0(4)
C21 C20 C19 C24 -0.9(6)
C30 C29 C28 C27 75.0(11)
C35 C34 C33 C32 -173.8(7)
